data_7036652
loop_
_publ_author_name
'Beil, Andreas'
'Gilliard, Robert J.'
'Gr\"utzmacher, Hansj\"org'

_publ_section_title
;
 From the parent phosphinidene-carbene adduct NHC[double bond, length as
 m-dash]PH to cationic P4-rings and P2-cycloaddition products.
;
_journal_issue 5
_journal_name_full 'Dalton transactions (Cambridge, England : 2003)'
_journal_page_first 2044
_journal_page_last 2052
_journal_paper_doi 10.1039/c5dt03014e
_journal_volume 45
_journal_year 2016
_chemical_formula_moiety 'Cl4 Ga, C35 H52 N3 P2'
_chemical_formula_sum 'C35 H52 Cl4 Ga N3 P2'
_chemical_formula_weight 788.25
_chemical_properties_physical 'Air-sensitive, Moisture-sensitive'
_space_group_crystal_system orthorhombic
_space_group_IT_number 61
_space_group_name_Hall '-P 2ac 2ab'
_space_group_name_H-M_alt 'P b c a'
_symmetry_space_group_name_Hall '-P 2ac 2ab'
_symmetry_space_group_name_H-M 'P b c a'
_atom_sites_solution_hydrogens geom
_atom_sites_solution_primary direct
_audit_creation_date 2015-07-28
_audit_creation_method
;
Olex2 1.2
(compiled 2015.01.26 svn.r3150 for OlexSys, GUI svn.r4998)
;
_audit_update_record
;
2015-07-28 deposited with the CCDC.
2015-09-14 downloaded from the CCDC.
;
_cell_angle_alpha 90
_cell_angle_beta 90
_cell_angle_gamma 90
_cell_formula_units_Z 8
_cell_length_a 20.036(3)
_cell_length_b 18.337(2)
_cell_length_c 21.409(3)
_cell_measurement_reflns_used 9550
_cell_measurement_temperature 100
_cell_measurement_theta_max 29.09
_cell_measurement_theta_min 2.32
_cell_volume 7865.7(18)
_computing_cell_refinement 'Bruker SAINT'
_computing_data_collection 'Bruker SAINT'
_computing_data_reduction 'Bruker SAINT'
_computing_molecular_graphics 'Olex2 (Dolomanov et al., 2009)'
_computing_publication_material 'Olex2 (Dolomanov et al., 2009)'
_computing_structure_refinement 'XL (Sheldrick, 2008)'
_computing_structure_solution 'XS (Sheldrick, 2008)'
_diffrn_ambient_temperature 100
_diffrn_detector 'Bruker APEX2 area detector'
_diffrn_detector_area_resol_mean 8.33
_diffrn_detector_type 'CCD area detector'
_diffrn_measured_fraction_theta_full 0.999
_diffrn_measured_fraction_theta_max 0.993
_diffrn_measurement_device 'fixed chi three-circle diffractometer'
_diffrn_measurement_device_type 'Bruker SMART CCD'
_diffrn_measurement_method '\w scans'
_diffrn_radiation_monochromator graphite
_diffrn_radiation_probe x-ray
_diffrn_radiation_type MoK\a
_diffrn_radiation_wavelength 0.71073
_diffrn_reflns_av_R_equivalents 0.0281
_diffrn_reflns_av_unetI/netI 0.0224
_diffrn_reflns_laue_measured_fraction_full 0.999
_diffrn_reflns_laue_measured_fraction_max 0.993
_diffrn_reflns_limit_h_max 27
_diffrn_reflns_limit_h_min -27
_diffrn_reflns_limit_k_max 20
_diffrn_reflns_limit_k_min -24
_diffrn_reflns_limit_l_max 29
_diffrn_reflns_limit_l_min -29
_diffrn_reflns_number 55921
_diffrn_reflns_point_group_measured_fraction_full 0.999
_diffrn_reflns_point_group_measured_fraction_max 0.993
_diffrn_reflns_theta_full 25.242
_diffrn_reflns_theta_max 29.187
_diffrn_reflns_theta_min 1.781
_diffrn_source 'sealed X-ray tube'
_diffrn_source_current 35.0
_diffrn_source_power 1.575
_diffrn_source_target Mo
_diffrn_source_voltage 45.0
_diffrn_standards_number 0
_exptl_absorpt_coefficient_mu 1.081
_exptl_absorpt_correction_T_max 0.7458
_exptl_absorpt_correction_T_min 0.6842
_exptl_absorpt_correction_type multi-scan
_exptl_absorpt_process_details
;
SADABS-2012/1 (Bruker,2012) was used for absorption correction.
wR2(int) was 0.0449 before and 0.0401 after correction.
The Ratio of minimum to maximum transmission is 0.9174.
The \l/2 correction factor is 0.0015.
;
_exptl_crystal_colour 'clear colourless'
_exptl_crystal_colour_lustre clear
_exptl_crystal_colour_primary colourless
_exptl_crystal_density_diffrn 1.331
_exptl_crystal_description block
_exptl_crystal_F_000 3296
_exptl_crystal_recrystallization_method 'Re-crystallisation from solvent: DME/hexane'
_exptl_crystal_size_max 0.396
_exptl_crystal_size_mid 0.32
_exptl_crystal_size_min 0.264
_refine_diff_density_max 0.849
_refine_diff_density_min -0.531
_refine_diff_density_rms 0.077
_refine_ls_extinction_method none
_refine_ls_goodness_of_fit_ref 1.178
_refine_ls_hydrogen_treatment constr
_refine_ls_matrix_type full
_refine_ls_number_parameters 464
_refine_ls_number_reflns 10588
_refine_ls_number_restraints 18
_refine_ls_restrained_S_all 1.179
_refine_ls_R_factor_all 0.0502
_refine_ls_R_factor_gt 0.0410
_refine_ls_shift/su_max 0.001
_refine_ls_shift/su_mean 0.000
_refine_ls_structure_factor_coef Fsqd
_refine_ls_weighting_details 'w=1/[\s^2^(Fo^2^)+(0.1000P)^2^] where P=(Fo^2^+2Fc^2^)/3'
_refine_ls_weighting_scheme calc
_refine_ls_wR_factor_gt 0.1428
_refine_ls_wR_factor_ref 0.1493
_reflns_Friedel_coverage 0.000
_reflns_number_gt 9059
_reflns_number_total 10588
_reflns_threshold_expression 'I > 2\s(I)'
_cod_data_source_file c5dt03014e2.cif
_cod_data_source_block 4c
_cod_depositor_comments 'Adding full bibliography for 7036646--7036654.cif.'
_cod_original_cell_volume 7865.6(18)
_cod_database_code 7036652
_shelx_space_group_comment
;
The symmetry employed for this shelxl refinement is uniquely defined
by the following loop, which should always be used as a source of
symmetry information in preference to the above space-group names.
They are only intended as comments.
;
_olex2_refinement_description
;
1. Fixed Uiso
 At 1.2 times of:
  All C(H) groups, All C(H,H) groups
 At 1.5 times of:
  All C(H,H,H) groups
2. Uiso/Uaniso restraints and constraints
Cl1X \\sim Cl1Y: within 2A with sigma of 0.004 and sigma for terminal atoms of
0.008
Cl2X \\sim Cl2Y: within 2A with sigma of 0.01 and sigma for terminal atoms of
0.02
Uanis(Cl2Y) \\sim Ueq: with sigma of 0.04 and sigma for terminal atoms of 0.08
3. Others
 Sof(GaY)=Sof(Cl4Y)=Sof(Cl3Y)=Sof(Cl2Y)=Sof(Cl1Y)=1-FVAR(1)
 Sof(GaX)=Sof(Cl4X)=Sof(Cl3X)=Sof(Cl2X)=Sof(Cl1X)=FVAR(1)
4.a Ternary CH refined with riding coordinates:
 C22(H22), C10(H10), C13(H13), C25(H25)
4.b Secondary CH2 refined with riding coordinates:
 C30(H30a,H30b), C33(H33a,H33b)
4.c Aromatic/amide H refined with riding coordinates:
 C2(H2), C3(H3), C20(H20), C18(H18), C6(H6), C7(H7), C19(H19), C8(H8)
4.d Idealised Me refined as rotating group:
 C11(H11a,H11b,H11c), C24(H24a,H24b,H24c), C34(H34a,H34b,H34c), C29(H29a,H29b,
 H29c), C12(H12a,H12b,H12c), C28(H28a,H28b,H28c), C23(H23a,H23b,H23c), C35(H35a,
 H35b,H35c), C27(H27a,H27b,H27c), C26(H26a,H26b,H26c), C14(H14a,H14b,H14c),
 C15(H15a,H15b,H15c)
;
_shelx_shelxl_version_number 2014/7
_olex2_submission_special_instructions 'No special instructions were received'

loop_
_space_group_symop_operation_xyz
'x, y, z'
'-x+1/2, -y, z+1/2'
'-x, y+1/2, -z+1/2'
'x+1/2, -y+1/2, -z'
'-x, -y, -z'
'x-1/2, y, -z-1/2'
'x, -y-1/2, z-1/2'
'-x-1/2, y-1/2, z'

loop_
_atom_site_label
_atom_site_type_symbol
_atom_site_fract_x
_atom_site_fract_y
_atom_site_fract_z
_atom_site_U_iso_or_equiv
_atom_site_adp_type
_atom_site_occupancy
_atom_site_site_symmetry_order
_atom_site_calc_flag
_atom_site_refinement_flags_posn
_atom_site_refinement_flags_adp
_atom_site_refinement_flags_occupancy
_atom_site_disorder_assembly
_atom_site_disorder_group
GaX Ga 0.19412(8) 0.60647(10) 0.38443(8) 0.0203(2) Uani 0.676(9) 1 d . . P A 1
Cl4X Cl 0.2416(2) 0.5326(4) 0.3188(3) 0.0221(5) Uani 0.676(9) 1 d . . P A 1
P1 P 0.52373(2) 0.31312(2) 0.32526(2) 0.01743(11) Uani 1 1 d . . . . .
Cl3X Cl 0.2390(2) 0.7146(3) 0.3722(3) 0.0284(6) Uani 0.676(9) 1 d . . P A 1
P2 P 0.50906(2) 0.26881(3) 0.42079(2) 0.01951(12) Uani 1 1 d . . . . .
Cl2X Cl 0.08792(6) 0.61607(9) 0.36448(11) 0.0335(4) Uani 0.676(9) 1 d . U P A 1
Cl1X Cl 0.20781(17) 0.56686(12) 0.47890(8) 0.0518(5) Uani 0.676(9) 1 d . U P A 1
N2 N 0.55318(7) 0.21780(8) 0.22256(7) 0.0153(3) Uani 1 1 d . . . . .
N1 N 0.61786(7) 0.19962(8) 0.30169(7) 0.0165(3) Uani 1 1 d . . . . .
N3 N 0.55650(9) 0.32878(10) 0.46107(8) 0.0261(3) Uani 1 1 d . . . . .
C1 C 0.56268(8) 0.23619(9) 0.28331(8) 0.0152(3) Uani 1 1 d . . . . .
C30 C 0.43376(9) 0.31432(10) 0.30089(9) 0.0204(4) Uani 1 1 d . . . . .
H30A H 0.4294 0.3211 0.2561 0.025 Uiso 1 1 calc R . . . .
H30B H 0.4112 0.2696 0.3129 0.025 Uiso 1 1 calc R . . . .
C16 C 0.50739(9) 0.24975(10) 0.17760(7) 0.0165(3) Uani 1 1 d . . . . .
C17 C 0.52530(9) 0.31713(10) 0.15125(8) 0.0192(3) Uani 1 1 d . . . . .
C2 C 0.64238(9) 0.15827(10) 0.25297(8) 0.0208(4) Uani 1 1 d . . . . .
H2 H 0.6798 0.1283 0.2540 0.025 Uiso 1 1 calc R . . . .
C3 C 0.60209(9) 0.16939(10) 0.20378(8) 0.0206(4) Uani 1 1 d . . . . .
H3 H 0.6063 0.1484 0.1644 0.025 Uiso 1 1 calc R . . . .
C4 C 0.65366(9) 0.20429(10) 0.36069(8) 0.0186(3) Uani 1 1 d . . . . .
C5 C 0.64947(9) 0.14503(11) 0.40104(8) 0.0211(4) Uani 1 1 d . . . . .
C21 C 0.45090(9) 0.21010(10) 0.15953(8) 0.0193(3) Uani 1 1 d . . . . .
C20 C 0.41146(10) 0.24040(12) 0.11287(9) 0.0255(4) Uani 1 1 d . . . . .
H20 H 0.3736 0.2155 0.0995 0.031 Uiso 1 1 calc R . . . .
C9 C 0.69511(9) 0.26524(12) 0.37036(9) 0.0227(4) Uani 1 1 d . . . . .
C22 C 0.58805(10) 0.35876(11) 0.16951(9) 0.0230(4) Uani 1 1 d . . . . .
H22 H 0.6102 0.3315 0.2030 0.028 Uiso 1 1 calc R . . . .
C10 C 0.60291(11) 0.08088(11) 0.38971(8) 0.0238(4) Uani 1 1 d . . . . .
H10 H 0.5713 0.0949 0.3569 0.029 Uiso 1 1 calc R . . . .
C18 C 0.48351(10) 0.34442(11) 0.10503(9) 0.0246(4) Uani 1 1 d . . . . .
H18 H 0.4936 0.3890 0.0866 0.029 Uiso 1 1 calc R . . . .
C6 C 0.69091(9) 0.14573(12) 0.45359(9) 0.0255(4) Uani 1 1 d . . . . .
H6 H 0.6907 0.1063 0.4809 0.031 Uiso 1 1 calc R . . . .
C7 C 0.73237(10) 0.20501(13) 0.46528(9) 0.0286(4) Uani 1 1 d . . . . .
H7 H 0.7596 0.2049 0.5005 0.034 Uiso 1 1 calc R . . . .
C13 C 0.70100(10) 0.32716(12) 0.32391(10) 0.0273(4) Uani 1 1 d . . . . .
H13 H 0.6624 0.3244 0.2958 0.033 Uiso 1 1 calc R . . . .
C19 C 0.42712(10) 0.30667(12) 0.08578(9) 0.0276(4) Uani 1 1 d . . . . .
H19 H 0.3999 0.3259 0.0547 0.033 Uiso 1 1 calc R . . . .
C25 C 0.43339(10) 0.13623(11) 0.18767(9) 0.0257(4) Uani 1 1 d . . . . .
H25 H 0.4593 0.1303 0.2261 0.031 Uiso 1 1 calc R . . . .
C11 C 0.56265(11) 0.06109(12) 0.44808(9) 0.0275(4) Uani 1 1 d . . . . .
H11A H 0.5919 0.0405 0.4789 0.041 Uiso 1 1 calc GR . . . .
H11B H 0.5288 0.0262 0.4373 0.041 Uiso 1 1 calc GR . . . .
H11C H 0.5420 0.1042 0.4646 0.041 Uiso 1 1 calc GR . . . .
C31 C 0.40705(9) 0.37827(11) 0.33598(9) 0.0233(4) Uani 1 1 d . . . . .
C8 C 0.73358(10) 0.26423(13) 0.42499(10) 0.0280(4) Uani 1 1 d . . . . .
H8 H 0.7605 0.3041 0.4344 0.034 Uiso 1 1 calc R . . . .
C32 C 0.39949(10) 0.37126(12) 0.39797(9) 0.0248(4) Uani 1 1 d . . . . .
C33 C 0.42062(10) 0.30141(12) 0.42939(9) 0.0271(4) Uani 1 1 d . . . . .
H33A H 0.3916 0.2629 0.4142 0.032 Uiso 1 1 calc R . . . .
H33B H 0.4118 0.3067 0.4737 0.032 Uiso 1 1 calc R . . . .
C24 C 0.63675(11) 0.36489(14) 0.11508(9) 0.0301(4) Uani 1 1 d . . . . .
H24A H 0.6462 0.3171 0.0990 0.045 Uiso 1 1 calc GR . . . .
H24B H 0.6774 0.3872 0.1292 0.045 Uiso 1 1 calc GR . . . .
H24C H 0.6173 0.3942 0.0827 0.045 Uiso 1 1 calc GR . . . .
C34 C 0.39466(11) 0.44594(13) 0.29869(10) 0.0320(5) Uani 1 1 d . . . . .
H34A H 0.4353 0.4608 0.2786 0.048 Uiso 1 1 calc GR . . . .
H34B H 0.3795 0.4841 0.3259 0.048 Uiso 1 1 calc GR . . . .
H34C H 0.3612 0.4364 0.2677 0.048 Uiso 1 1 calc GR . . . .
C29 C 0.54612(13) 0.40655(12) 0.46256(11) 0.0341(5) Uani 1 1 d . . . . .
H29A H 0.5294 0.4226 0.4228 0.051 Uiso 1 1 calc GR . . . .
H29B H 0.5877 0.4306 0.4712 0.051 Uiso 1 1 calc GR . . . .
H29C H 0.5144 0.4183 0.4946 0.051 Uiso 1 1 calc GR . . . .
C12 C 0.64216(13) 0.01424(13) 0.36657(11) 0.0358(5) Uani 1 1 d . . . . .
H12A H 0.6655 0.0266 0.3289 0.054 Uiso 1 1 calc GR . . . .
H12B H 0.6118 -0.0252 0.3584 0.054 Uiso 1 1 calc GR . . . .
H12C H 0.6737 -0.0004 0.3979 0.054 Uiso 1 1 calc GR . . . .
C28 C 0.58687(11) 0.30105(13) 0.51809(9) 0.0320(5) Uani 1 1 d . . . . .
H28A H 0.5587 0.3122 0.5531 0.048 Uiso 1 1 calc GR . . . .
H28B H 0.6297 0.3235 0.5239 0.048 Uiso 1 1 calc GR . . . .
H28C H 0.5923 0.2492 0.5149 0.048 Uiso 1 1 calc GR . . . .
C23 C 0.57055(13) 0.43417(12) 0.19483(11) 0.0355(5) Uani 1 1 d . . . . .
H23A H 0.5493 0.4623 0.1626 0.053 Uiso 1 1 calc GR . . . .
H23B H 0.6106 0.4584 0.2081 0.053 Uiso 1 1 calc GR . . . .
H23C H 0.5407 0.4292 0.2297 0.053 Uiso 1 1 calc GR . . . .
C35 C 0.37007(12) 0.42917(13) 0.43945(11) 0.0354(5) Uani 1 1 d . . . . .
H35A H 0.3642 0.4733 0.4159 0.053 Uiso 1 1 calc GR . . . .
H35B H 0.3996 0.4382 0.4739 0.053 Uiso 1 1 calc GR . . . .
H35C H 0.3277 0.4130 0.4550 0.053 Uiso 1 1 calc GR . . . .
C27 C 0.35941(12) 0.13094(15) 0.20446(12) 0.0407(6) Uani 1 1 d . . . . .
H27A H 0.3482 0.1690 0.2334 0.061 Uiso 1 1 calc GR . . . .
H27B H 0.3506 0.0844 0.2232 0.061 Uiso 1 1 calc GR . . . .
H27C H 0.3330 0.1362 0.1673 0.061 Uiso 1 1 calc GR . . . .
C26 C 0.45250(13) 0.07415(13) 0.14290(12) 0.0387(5) Uani 1 1 d . . . . .
H26A H 0.4255 0.0770 0.1059 0.058 Uiso 1 1 calc GR . . . .
H26B H 0.4452 0.0281 0.1631 0.058 Uiso 1 1 calc GR . . . .
H26C H 0.4987 0.0786 0.1317 0.058 Uiso 1 1 calc GR . . . .
C14 C 0.69966(16) 0.40156(15) 0.35537(16) 0.0498(7) Uani 1 1 d . . . . .
H14A H 0.6584 0.4073 0.3776 0.075 Uiso 1 1 calc GR . . . .
H14B H 0.7035 0.4390 0.3243 0.075 Uiso 1 1 calc GR . . . .
H14C H 0.7363 0.4052 0.3841 0.075 Uiso 1 1 calc GR . . . .
C15 C 0.76393(13) 0.31853(18) 0.28414(14) 0.0514(7) Uani 1 1 d . . . . .
H15A H 0.8024 0.3171 0.3108 0.077 Uiso 1 1 calc GR . . . .
H15B H 0.7676 0.3590 0.2559 0.077 Uiso 1 1 calc GR . . . .
H15C H 0.7613 0.2740 0.2607 0.077 Uiso 1 1 calc GR . . . .
GaY Ga 0.2056(3) 0.5981(3) 0.3948(2) 0.0371(8) Uani 0.324(9) 1 d . . P A 2
Cl4Y Cl 0.2443(6) 0.5250(10) 0.3230(7) 0.033(3) Uani 0.324(9) 1 d . . P A 2
Cl3Y Cl 0.2433(5) 0.7051(7) 0.3798(6) 0.036(2) Uani 0.324(9) 1 d . . P A 2
Cl2Y Cl 0.0977(3) 0.6012(3) 0.3943(5) 0.068(2) Uani 0.324(9) 1 d . U P A 2
Cl1Y Cl 0.2400(5) 0.5603(3) 0.48400(19) 0.0669(15) Uani 0.324(9) 1 d . U P A 2

loop_
_atom_site_aniso_label
_atom_site_aniso_U_11
_atom_site_aniso_U_22
_atom_site_aniso_U_33
_atom_site_aniso_U_23
_atom_site_aniso_U_13
_atom_site_aniso_U_12
GaX 0.0212(4) 0.0214(3) 0.0182(4) -0.0011(2) 0.0058(2) -0.0044(2)
Cl4X 0.0171(9) 0.0226(10) 0.0266(10) 0.0014(8) 0.0046(6) 0.0044(6)
P1 0.0185(2) 0.0161(2) 0.0177(2) -0.00326(16) 0.00224(16) 0.00074(16)
Cl3X 0.0284(7) 0.0254(12) 0.0316(14) -0.0015(10) 0.0083(8) -0.0100(6)
P2 0.0231(2) 0.0182(2) 0.0172(2) 0.00027(16) 0.00080(16) 0.00009(17)
Cl2X 0.0188(4) 0.0259(5) 0.0558(9) -0.0159(5) 0.0093(4) -0.0032(3)
Cl1X 0.0810(13) 0.0535(7) 0.0209(5) 0.0083(4) 0.0026(7) -0.0150(8)
N2 0.0187(7) 0.0136(7) 0.0135(6) 0.0003(5) -0.0003(5) 0.0023(5)
N1 0.0184(7) 0.0177(7) 0.0135(6) -0.0002(5) 0.0002(5) 0.0019(5)
N3 0.0322(9) 0.0259(8) 0.0202(8) -0.0010(6) -0.0046(6) -0.0002(7)
C1 0.0169(7) 0.0144(8) 0.0144(7) 0.0005(6) 0.0011(6) -0.0006(6)
C30 0.0188(8) 0.0190(9) 0.0235(9) -0.0070(7) -0.0108(7) 0.0066(6)
C16 0.0198(8) 0.0172(8) 0.0126(7) 0.0010(6) 0.0006(6) 0.0027(6)
C17 0.0238(8) 0.0173(8) 0.0165(8) 0.0006(6) 0.0033(6) 0.0021(7)
C2 0.0242(8) 0.0185(9) 0.0196(8) -0.0016(7) 0.0025(7) 0.0064(7)
C3 0.0291(9) 0.0176(8) 0.0150(8) -0.0025(6) 0.0045(6) 0.0051(7)
C4 0.0160(7) 0.0254(9) 0.0142(7) -0.0026(7) -0.0012(6) 0.0035(6)
C5 0.0202(8) 0.0260(10) 0.0170(8) -0.0019(7) 0.0004(6) 0.0049(7)
C21 0.0215(8) 0.0194(9) 0.0170(8) -0.0020(7) 0.0010(6) -0.0005(7)
C20 0.0203(9) 0.0335(11) 0.0227(9) -0.0030(8) -0.0032(7) 0.0011(8)
C9 0.0162(8) 0.0274(10) 0.0243(9) -0.0028(8) 0.0005(6) -0.0001(7)
C22 0.0306(9) 0.0173(9) 0.0212(8) 0.0025(7) 0.0031(7) -0.0042(7)
C10 0.0309(10) 0.0212(9) 0.0192(8) 0.0012(7) -0.0041(7) 0.0014(8)
C18 0.0310(10) 0.0224(10) 0.0203(8) 0.0047(7) 0.0041(7) 0.0072(8)
C6 0.0229(9) 0.0376(11) 0.0160(8) 0.0020(8) -0.0015(6) 0.0071(8)
C7 0.0210(9) 0.0469(13) 0.0179(8) -0.0047(8) -0.0038(7) 0.0034(8)
C13 0.0213(9) 0.0286(11) 0.0319(10) 0.0036(8) -0.0018(7) -0.0042(7)
C19 0.0269(9) 0.0353(11) 0.0205(9) 0.0036(8) -0.0027(7) 0.0094(8)
C25 0.0280(9) 0.0236(10) 0.0255(9) 0.0000(8) 0.0004(7) -0.0063(8)
C11 0.0331(10) 0.0247(10) 0.0246(9) 0.0040(8) 0.0009(8) -0.0011(8)
C31 0.0191(8) 0.0258(9) 0.0251(9) -0.0017(7) 0.0009(7) 0.0047(7)
C8 0.0198(9) 0.0361(11) 0.0282(10) -0.0095(8) -0.0020(7) -0.0016(8)
C32 0.0219(9) 0.0277(10) 0.0250(9) -0.0036(8) 0.0022(7) 0.0039(7)
C33 0.0257(9) 0.0308(11) 0.0247(9) 0.0009(8) 0.0075(7) 0.0033(8)
C24 0.0273(10) 0.0342(12) 0.0287(10) 0.0005(8) 0.0061(8) 0.0000(8)
C34 0.0295(10) 0.0353(12) 0.0312(10) 0.0050(9) 0.0032(8) 0.0125(9)
C29 0.0461(13) 0.0257(10) 0.0306(11) -0.0050(8) -0.0059(9) -0.0052(9)
C12 0.0514(14) 0.0269(11) 0.0291(10) -0.0019(9) 0.0037(10) 0.0063(10)
C28 0.0352(11) 0.0416(12) 0.0192(9) -0.0011(9) -0.0042(8) 0.0053(9)
C23 0.0447(12) 0.0218(10) 0.0401(12) -0.0061(9) 0.0167(10) -0.0117(9)
C35 0.0394(12) 0.0364(12) 0.0304(10) -0.0066(9) 0.0069(9) 0.0130(10)
C27 0.0350(12) 0.0393(13) 0.0478(14) 0.0025(11) 0.0116(10) -0.0100(10)
C26 0.0476(14) 0.0274(12) 0.0411(13) -0.0075(10) 0.0060(10) -0.0068(10)
C14 0.0601(18) 0.0287(13) 0.0605(19) -0.0017(12) 0.0030(14) -0.0145(11)
C15 0.0426(14) 0.0654(19) 0.0463(15) 0.0220(14) 0.0182(12) 0.0106(13)
GaY 0.0432(16) 0.0372(13) 0.0308(13) -0.0056(9) 0.0124(10) -0.0177(10)
Cl4Y 0.038(4) 0.032(4) 0.029(2) 0.000(2) 0.0005(15) 0.002(2)
Cl3Y 0.051(3) 0.029(3) 0.028(2) 0.0018(19) 0.0032(15) -0.024(2)
Cl2Y 0.0363(16) 0.0451(19) 0.122(5) -0.037(3) 0.035(3) -0.0184(14)
Cl1Y 0.118(4) 0.0595(18) 0.0228(12) -0.0031(11) 0.006(2) -0.019(3)

loop_
_atom_type_symbol
_atom_type_description
_atom_type_scat_dispersion_real
_atom_type_scat_dispersion_imag
_atom_type_scat_source
C C 0.0033 0.0016 'International Tables Vol C Tables 4.2.6.8 and 6.1.1.4'
H H 0.0000 0.0000 'International Tables Vol C Tables 4.2.6.8 and 6.1.1.4'
N N 0.0061 0.0033 'International Tables Vol C Tables 4.2.6.8 and 6.1.1.4'
P P 0.1023 0.0942 'International Tables Vol C Tables 4.2.6.8 and 6.1.1.4'
Cl Cl 0.1484 0.1585 'International Tables Vol C Tables 4.2.6.8 and 6.1.1.4'
Ga Ga 0.2307 1.6083 'International Tables Vol C Tables 4.2.6.8 and 6.1.1.4'

loop_
_geom_angle_atom_site_label_1
_geom_angle_atom_site_label_2
_geom_angle_atom_site_label_3
_geom_angle
Cl4X GaX Cl3X 107.9(2)
Cl4X GaX Cl2X 110.62(17)
Cl2X GaX Cl3X 107.71(15)
Cl1X GaX Cl4X 109.8(2)
Cl1X GaX Cl3X 111.27(18)
Cl1X GaX Cl2X 109.51(10)
C1 P1 P2 102.97(6)
C1 P1 C30 106.25(8)
C30 P1 P2 97.66(7)
N3 P2 P1 99.06(6)
N3 P2 C33 105.86(9)
C33 P2 P1 95.65(7)
C1 N2 C16 128.55(14)
C1 N2 C3 109.82(14)
C3 N2 C16 120.93(14)
C1 N1 C2 110.11(14)
C1 N1 C4 128.81(15)
C2 N1 C4 120.86(14)
C29 N3 P2 125.02(15)
C29 N3 C28 112.79(17)
C28 N3 P2 115.83(15)
N2 C1 P1 126.66(13)
N1 C1 P1 125.70(13)
N1 C1 N2 105.69(14)
P1 C30 H30A 111.3
P1 C30 H30B 111.3
H30A C30 H30B 109.2
C31 C30 P1 102.34(12)
C31 C30 H30A 111.3
C31 C30 H30B 111.3
C17 C16 N2 117.34(15)
C21 C16 N2 118.96(15)
C21 C16 C17 123.53(16)
C16 C17 C22 123.30(16)
C18 C17 C16 116.67(17)
C18 C17 C22 120.01(17)
N1 C2 H2 126.4
C3 C2 N1 107.18(15)
C3 C2 H2 126.4
N2 C3 H3 126.4
C2 C3 N2 107.20(15)
C2 C3 H3 126.4
C5 C4 N1 117.62(16)
C5 C4 C9 124.37(17)
C9 C4 N1 117.72(16)
C4 C5 C10 122.84(16)
C4 C5 C6 117.19(18)
C6 C5 C10 119.97(18)
C16 C21 C25 122.60(16)
C20 C21 C16 116.78(17)
C20 C21 C25 120.59(17)
C21 C20 H20 119.2
C19 C20 C21 121.61(19)
C19 C20 H20 119.2
C4 C9 C13 123.01(17)
C8 C9 C4 115.91(19)
C8 C9 C13 121.02(18)
C17 C22 H22 107.8
C17 C22 C24 111.68(16)
C17 C22 C23 110.84(17)
C24 C22 H22 107.8
C24 C22 C23 110.61(17)
C23 C22 H22 107.8
C5 C10 H10 107.9
C5 C10 C11 112.11(16)
C5 C10 C12 110.66(18)
C11 C10 H10 107.9
C11 C10 C12 110.16(17)
C12 C10 H10 107.9
C17 C18 H18 119.2
C19 C18 C17 121.50(18)
C19 C18 H18 119.2
C5 C6 H6 119.8
C7 C6 C5 120.43(19)
C7 C6 H6 119.8
C6 C7 H7 119.7
C8 C7 C6 120.70(18)
C8 C7 H7 119.7
C9 C13 H13 107.6
C9 C13 C14 112.4(2)
C9 C13 C15 110.62(19)
C14 C13 H13 107.6
C14 C13 C15 110.7(2)
C15 C13 H13 107.6
C20 C19 C18 119.91(18)
C20 C19 H19 120.0
C18 C19 H19 120.0
C21 C25 H25 108.0
C21 C25 C27 111.89(18)
C21 C25 C26 110.78(17)
C27 C25 H25 108.0
C27 C25 C26 109.96(18)
C26 C25 H25 108.0
C10 C11 H11A 109.5
C10 C11 H11B 109.5
C10 C11 H11C 109.5
H11A C11 H11B 109.5
H11A C11 H11C 109.5
H11B C11 H11C 109.5
C30 C31 C34 116.27(17)
C32 C31 C30 117.60(18)
C32 C31 C34 126.04(19)
C9 C8 H8 119.3
C7 C8 C9 121.32(19)
C7 C8 H8 119.3
C31 C32 C33 119.41(18)
C31 C32 C35 124.1(2)
C35 C32 C33 116.51(18)
P2 C33 H33A 107.5
P2 C33 H33B 107.5
C32 C33 P2 119.44(14)
C32 C33 H33A 107.5
C32 C33 H33B 107.5
H33A C33 H33B 107.0
C22 C24 H24A 109.5
C22 C24 H24B 109.5
C22 C24 H24C 109.5
H24A C24 H24B 109.5
H24A C24 H24C 109.5
H24B C24 H24C 109.5
C31 C34 H34A 109.5
C31 C34 H34B 109.5
C31 C34 H34C 109.5
H34A C34 H34B 109.5
H34A C34 H34C 109.5
H34B C34 H34C 109.5
N3 C29 H29A 109.5
N3 C29 H29B 109.5
N3 C29 H29C 109.5
H29A C29 H29B 109.5
H29A C29 H29C 109.5
H29B C29 H29C 109.5
C10 C12 H12A 109.5
C10 C12 H12B 109.5
C10 C12 H12C 109.5
H12A C12 H12B 109.5
H12A C12 H12C 109.5
H12B C12 H12C 109.5
N3 C28 H28A 109.5
N3 C28 H28B 109.5
N3 C28 H28C 109.5
H28A C28 H28B 109.5
H28A C28 H28C 109.5
H28B C28 H28C 109.5
C22 C23 H23A 109.5
C22 C23 H23B 109.5
C22 C23 H23C 109.5
H23A C23 H23B 109.5
H23A C23 H23C 109.5
H23B C23 H23C 109.5
C32 C35 H35A 109.5
C32 C35 H35B 109.5
C32 C35 H35C 109.5
H35A C35 H35B 109.5
H35A C35 H35C 109.5
H35B C35 H35C 109.5
C25 C27 H27A 109.5
C25 C27 H27B 109.5
C25 C27 H27C 109.5
H27A C27 H27B 109.5
H27A C27 H27C 109.5
H27B C27 H27C 109.5
C25 C26 H26A 109.5
C25 C26 H26B 109.5
C25 C26 H26C 109.5
H26A C26 H26B 109.5
H26A C26 H26C 109.5
H26B C26 H26C 109.5
C13 C14 H14A 109.5
C13 C14 H14B 109.5
C13 C14 H14C 109.5
H14A C14 H14B 109.5
H14A C14 H14C 109.5
H14B C14 H14C 109.5
C13 C15 H15A 109.5
C13 C15 H15B 109.5
C13 C15 H15C 109.5
H15A C15 H15B 109.5
H15A C15 H15C 109.5
H15B C15 H15C 109.5
Cl3Y GaY Cl4Y 109.5(5)
Cl3Y GaY Cl2Y 109.3(3)
Cl3Y GaY Cl1Y 108.6(4)
Cl2Y GaY Cl4Y 111.6(4)
Cl1Y GaY Cl4Y 108.3(5)
Cl1Y GaY Cl2Y 109.5(3)

loop_
_geom_bond_atom_site_label_1
_geom_bond_atom_site_label_2
_geom_bond_distance
GaX Cl4X 2.171(6)
GaX Cl3X 2.193(6)
GaX Cl2X 2.1774(18)
GaX Cl1X 2.166(2)
P1 P2 2.2204(7)
P1 C1 1.8455(17)
P1 C30 1.8766(18)
P2 N3 1.6901(18)
P2 C33 1.879(2)
N2 C1 1.357(2)
N2 C16 1.453(2)
N2 C3 1.382(2)
N1 C1 1.352(2)
N1 C2 1.380(2)
N1 C4 1.455(2)
N3 C29 1.442(3)
N3 C28 1.456(3)
C30 H30A 0.9700
C30 H30B 0.9700
C30 C31 1.492(3)
C16 C17 1.405(3)
C16 C21 1.400(2)
C17 C22 1.522(3)
C17 C18 1.390(3)
C2 H2 0.9300
C2 C3 1.342(3)
C3 H3 0.9300
C4 C5 1.391(3)
C4 C9 1.408(3)
C5 C10 1.521(3)
C5 C6 1.398(3)
C21 C20 1.390(3)
C21 C25 1.523(3)
C20 H20 0.9300
C20 C19 1.382(3)
C9 C13 1.514(3)
C9 C8 1.401(3)
C22 H22 0.9800
C22 C24 1.524(3)
C22 C23 1.526(3)
C10 H10 0.9800
C10 C11 1.531(3)
C10 C12 1.535(3)
C18 H18 0.9300
C18 C19 1.388(3)
C6 H6 0.9300
C6 C7 1.391(3)
C7 H7 0.9300
C7 C8 1.387(3)
C13 H13 0.9800
C13 C14 1.522(4)
C13 C15 1.530(3)
C19 H19 0.9300
C25 H25 0.9800
C25 C27 1.528(3)
C25 C26 1.537(3)
C11 H11A 0.9600
C11 H11B 0.9600
C11 H11C 0.9600
C31 C32 1.342(3)
C31 C34 1.496(3)
C8 H8 0.9300
C32 C33 1.507(3)
C32 C35 1.504(3)
C33 H33A 0.9700
C33 H33B 0.9700
C24 H24A 0.9600
C24 H24B 0.9600
C24 H24C 0.9600
C34 H34A 0.9600
C34 H34B 0.9600
C34 H34C 0.9600
C29 H29A 0.9600
C29 H29B 0.9600
C29 H29C 0.9600
C12 H12A 0.9600
C12 H12B 0.9600
C12 H12C 0.9600
C28 H28A 0.9600
C28 H28B 0.9600
C28 H28C 0.9600
C23 H23A 0.9600
C23 H23B 0.9600
C23 H23C 0.9600
C35 H35A 0.9600
C35 H35B 0.9600
C35 H35C 0.9600
C27 H27A 0.9600
C27 H27B 0.9600
C27 H27C 0.9600
C26 H26A 0.9600
C26 H26B 0.9600
C26 H26C 0.9600
C14 H14A 0.9600
C14 H14B 0.9600
C14 H14C 0.9600
C15 H15A 0.9600
C15 H15B 0.9600
C15 H15C 0.9600
GaY Cl4Y 2.182(14)
GaY Cl3Y 2.127(13)
GaY Cl2Y 2.164(5)
GaY Cl1Y 2.145(5)
